data_7053290
loop_
_publ_author_name
'B\'athori, Nikoletta B.'
'Bombicz, Petra'
'Bourne, Susan A.'
'Venter, Gerhard A.'

_publ_section_title
;
 Investigation of sublimation with and without dissociation in the
 chloride and nitrate salts of 4-(1-hydroxy-1,2-diphenylethyl)pyridine
;
_journal_issue 3
_journal_name_full 'New Journal of Chemistry'
_journal_page_first 405
_journal_paper_doi 10.1039/b9nj00411d
_journal_volume 34
_journal_year 2010
_chemical_formula_moiety 'C19 H17 N O'
_chemical_formula_sum 'C19 H17 N O'
_chemical_formula_weight 275.34
_chemical_name_common 4-(1-hydroxy-1,2-diphenylethyl)pyridine
_chemical_name_systematic
;
4-(1-hydroxy-1,2-diphenylethyl)pyridine
;
_space_group_IT_number 14
_symmetry_cell_setting monoclinic
_symmetry_Int_Tables_number 14
_symmetry_space_group_name_Hall '-P 2ybc'
_symmetry_space_group_name_H-M 'P 1 21/c 1'
_atom_sites_solution_hydrogens geom
_atom_sites_solution_primary direct
_atom_sites_solution_secondary difmap
_audit_creation_method SHELXL-97
_cell_angle_alpha 90.00
_cell_angle_beta 107.70(3)
_cell_angle_gamma 90.00
_cell_formula_units_Z 4
_cell_length_a 9.3446(19)
_cell_length_b 10.612(2)
_cell_length_c 15.267(3)
_cell_measurement_reflns_used 30355
_cell_measurement_temperature 173(2)
_cell_measurement_theta_max 26.03
_cell_measurement_theta_min 2.38
_cell_volume 1442.3(5)
_computing_cell_refinement 'DENZO-SMN (Otwinowski & Minor, 1997)'
_computing_data_collection 'COLLECT (Nonius, 2000)'
_computing_data_reduction DENZO-SMN
_computing_molecular_graphics 'X-Seed (Barbour, 2001)'
_computing_publication_material SHELXL-97
_computing_structure_refinement 'SHELXL-97 (Sheldrick, 1997)'
_computing_structure_solution 'SHELXS-97 (Sheldrick, 1997)'
_diffrn_ambient_temperature 173(2)
_diffrn_measured_fraction_theta_full 0.999
_diffrn_measured_fraction_theta_max 0.999
_diffrn_measurement_device_type 'Nonius Kappa CCD diffractometer'
_diffrn_measurement_method '1.2\% \f scans and \w scans'
_diffrn_radiation_monochromator graphite
_diffrn_radiation_type MoK\a
_diffrn_radiation_wavelength 0.71073
_diffrn_reflns_av_R_equivalents 0.0668
_diffrn_reflns_av_sigmaI/netI 0.0364
_diffrn_reflns_limit_h_max 11
_diffrn_reflns_limit_h_min -11
_diffrn_reflns_limit_k_max 13
_diffrn_reflns_limit_k_min -13
_diffrn_reflns_limit_l_max 18
_diffrn_reflns_limit_l_min -18
_diffrn_reflns_number 30355
_diffrn_reflns_theta_full 26.03
_diffrn_reflns_theta_max 26.03
_diffrn_reflns_theta_min 2.38
_diffrn_source 'fine-focus sealed tube'
_exptl_absorpt_coefficient_mu 0.078
_exptl_absorpt_correction_type none
_exptl_crystal_colour colorless
_exptl_crystal_density_diffrn 1.268
_exptl_crystal_density_method 'not measured'
_exptl_crystal_description chunk
_exptl_crystal_F_000 584
_exptl_crystal_recrystallization_method methanol
_exptl_crystal_size_max 0.4
_exptl_crystal_size_mid 0.4
_exptl_crystal_size_min 0.3
_refine_diff_density_max 0.168
_refine_diff_density_min -0.185
_refine_diff_density_rms 0.045
_refine_ls_extinction_coef 0.0127(19)
_refine_ls_extinction_expression Fc^*^=kFc[1+0.001xFc^2^\l^3^/sin(2\q)]^-1/4^
_refine_ls_extinction_method SHELXL
_refine_ls_goodness_of_fit_ref 1.041
_refine_ls_hydrogen_treatment noref
_refine_ls_matrix_type full
_refine_ls_number_parameters 192
_refine_ls_number_reflns 2835
_refine_ls_number_restraints 0
_refine_ls_restrained_S_all 1.041
_refine_ls_R_factor_all 0.0558
_refine_ls_R_factor_gt 0.0370
_refine_ls_shift/su_max 0.000
_refine_ls_shift/su_mean 0.000
_refine_ls_structure_factor_coef Fsqd
_refine_ls_weighting_details 'calc w=1/[\s^2^(Fo^2^)+(0.0485P)^2^+0.1690P] where P=(Fo^2^+2Fc^2^)/3'
_refine_ls_weighting_scheme calc
_refine_ls_wR_factor_gt 0.0857
_refine_ls_wR_factor_ref 0.0932
_reflns_number_gt 2129
_reflns_number_total 2835
_reflns_threshold_expression >2sigma(I)
_cod_data_source_file b9nj00411d.txt
_cod_data_source_block 1
_cod_depositor_comments
;
The following automatic conversions were performed:

'_symmetry_cell_setting' value 'Monoclinic' changed to 'monoclinic'
according to /home/saulius/struct/CIF-dictionaries/cif_core.dic
dictionary named 'cif_core.dic' version 2.4.2 from 2011-04-26.

Automatic conversion script
Id: cif_fix_values 1891 2012-01-12 08:04:46Z andrius 
;
_cod_original_cell_volume 1442.2(5)
_cod_original_sg_symbol_H-M 'P 21/c'
_cod_database_code 7053290

loop_
_symmetry_equiv_pos_as_xyz
'x, y, z'
'-x, y+1/2, -z+1/2'
'-x, -y, -z'
'x, -y-1/2, z-1/2'

loop_
_atom_site_label
_atom_site_type_symbol
_atom_site_fract_x
_atom_site_fract_y
_atom_site_fract_z
_atom_site_U_iso_or_equiv
_atom_site_adp_type
_atom_site_occupancy
_atom_site_symmetry_multiplicity
_atom_site_calc_flag
_atom_site_refinement_flags
N1 N 0.41716(12) 0.28226(10) 0.07606(7) 0.0257(3) Uani 1 1 d .
C2 C 0.53275(14) 0.33874(13) 0.13733(9) 0.0257(3) Uani 1 1 d .
H2 H 0.6040 0.3818 0.1153 0.031 Uiso 1 1 calc R
C3 C 0.55435(13) 0.33791(12) 0.23096(9) 0.0230(3) Uani 1 1 d .
H3 H 0.6377 0.3808 0.2714 0.028 Uiso 1 1 calc R
C4 C 0.45363(13) 0.27399(11) 0.26575(8) 0.0188(3) Uani 1 1 d .
C5 C 0.33489(14) 0.21305(12) 0.20290(9) 0.0238(3) Uani 1 1 d .
H5 H 0.2637 0.1670 0.2232 0.029 Uiso 1 1 calc R
C6 C 0.32128(14) 0.22005(12) 0.11040(9) 0.0261(3) Uani 1 1 d .
H6 H 0.2388 0.1781 0.0684 0.031 Uiso 1 1 calc R
C7 C 0.46825(13) 0.27833(11) 0.36775(8) 0.0185(3) Uani 1 1 d .
O8 O 0.37336(9) 0.18173(8) 0.38465(6) 0.0212(2) Uani 1 1 d .
C9 C 0.41213(13) 0.40903(11) 0.38954(9) 0.0205(3) Uani 1 1 d .
H9B H 0.4214 0.4122 0.4559 0.025 Uiso 1 1 calc R
H9A H 0.4787 0.4749 0.3775 0.025 Uiso 1 1 calc R
C10 C 0.25194(13) 0.43990(11) 0.33521(8) 0.0212(3) Uani 1 1 d .
C11 C 0.22223(15) 0.53026(12) 0.26623(9) 0.0281(3) Uani 1 1 d .
H11 H 0.3034 0.5715 0.2529 0.034 Uiso 1 1 calc R
C12 C 0.07553(16) 0.56137(14) 0.21641(10) 0.0346(4) Uani 1 1 d .
H12 H 0.0574 0.6235 0.1695 0.042 Uiso 1 1 calc R
C13 C -0.04380(15) 0.50245(14) 0.23480(10) 0.0344(4) Uani 1 1 d .
H13 H -0.1440 0.5236 0.2006 0.041 Uiso 1 1 calc R
C14 C -0.01642(14) 0.41260(14) 0.30320(10) 0.0328(4) Uani 1 1 d .
H14 H -0.0981 0.3718 0.3163 0.039 Uiso 1 1 calc R
C15 C 0.13010(13) 0.38154(13) 0.35305(9) 0.0267(3) Uani 1 1 d .
H15 H 0.1476 0.3196 0.4000 0.032 Uiso 1 1 calc R
C16 C 0.63064(13) 0.25196(11) 0.42695(8) 0.0195(3) Uani 1 1 d .
C17 C 0.73016(14) 0.34427(13) 0.47395(9) 0.0252(3) Uani 1 1 d .
H17 H 0.7005 0.4302 0.4674 0.030 Uiso 1 1 calc R
C18 C 0.87292(14) 0.31219(13) 0.53063(10) 0.0304(3) Uani 1 1 d .
H18 H 0.9394 0.3764 0.5625 0.036 Uiso 1 1 calc R
C19 C 0.91850(15) 0.18829(13) 0.54090(9) 0.0295(3) Uani 1 1 d .
H19 H 1.0154 0.1666 0.5802 0.035 Uiso 1 1 calc R
C20 C 0.82145(14) 0.09557(13) 0.49332(9) 0.0300(3) Uani 1 1 d .
H20 H 0.8524 0.0099 0.4993 0.036 Uiso 1 1 calc R
C21 C 0.67950(14) 0.12724(12) 0.43704(9) 0.0256(3) Uani 1 1 d .
H21 H 0.6142 0.0627 0.4047 0.031 Uiso 1 1 calc R
H8 H 0.3885 0.1887 0.4500 0.059(5) Uiso 1 1 d R

loop_
_atom_site_aniso_label
_atom_site_aniso_U_11
_atom_site_aniso_U_22
_atom_site_aniso_U_33
_atom_site_aniso_U_23
_atom_site_aniso_U_13
_atom_site_aniso_U_12
N1 0.0274(6) 0.0310(6) 0.0197(6) 0.0004(5) 0.0087(5) 0.0050(5)
C2 0.0244(7) 0.0312(7) 0.0238(7) 0.0036(6) 0.0106(6) 0.0004(6)
C3 0.0200(6) 0.0272(7) 0.0214(7) 0.0006(5) 0.0054(5) -0.0008(5)
C4 0.0183(6) 0.0197(6) 0.0186(7) 0.0005(5) 0.0058(5) 0.0043(5)
C5 0.0245(7) 0.0270(7) 0.0204(7) -0.0029(5) 0.0077(5) -0.0039(5)
C6 0.0259(7) 0.0307(7) 0.0201(7) -0.0039(5) 0.0044(5) -0.0012(6)
C7 0.0180(6) 0.0212(6) 0.0166(6) -0.0012(5) 0.0058(5) -0.0023(5)
O8 0.0218(5) 0.0240(5) 0.0183(5) -0.0005(4) 0.0069(4) -0.0048(3)
C9 0.0204(6) 0.0224(7) 0.0188(6) -0.0030(5) 0.0059(5) -0.0018(5)
C10 0.0224(6) 0.0219(6) 0.0186(7) -0.0055(5) 0.0050(5) 0.0017(5)
C11 0.0315(7) 0.0252(7) 0.0276(7) 0.0000(6) 0.0091(6) 0.0031(6)
C12 0.0406(8) 0.0328(8) 0.0265(8) 0.0030(6) 0.0044(6) 0.0130(6)
C13 0.0264(7) 0.0405(9) 0.0296(8) -0.0108(7) -0.0016(6) 0.0121(6)
C14 0.0214(7) 0.0402(9) 0.0360(9) -0.0071(7) 0.0074(6) 0.0007(6)
C15 0.0232(7) 0.0303(8) 0.0265(8) -0.0007(6) 0.0075(6) 0.0021(5)
C16 0.0207(6) 0.0251(7) 0.0138(6) -0.0008(5) 0.0069(5) 0.0005(5)
C17 0.0240(7) 0.0245(7) 0.0254(7) -0.0026(6) 0.0047(5) 0.0019(5)
C18 0.0233(7) 0.0350(8) 0.0289(8) -0.0073(6) 0.0020(6) -0.0021(6)
C19 0.0219(7) 0.0387(8) 0.0253(8) 0.0024(6) 0.0033(6) 0.0058(6)
C20 0.0282(7) 0.0283(7) 0.0335(8) 0.0031(6) 0.0092(6) 0.0065(6)
C21 0.0250(7) 0.0244(7) 0.0265(7) -0.0024(6) 0.0067(5) 0.0003(5)

loop_
_atom_type_symbol
_atom_type_description
_atom_type_scat_dispersion_real
_atom_type_scat_dispersion_imag
_atom_type_scat_source
C C 0.0033 0.0016 'International Tables Vol C Tables 4.2.6.8 and 6.1.1.4'
H H 0.0000 0.0000 'International Tables Vol C Tables 4.2.6.8 and 6.1.1.4'
N N 0.0061 0.0033 'International Tables Vol C Tables 4.2.6.8 and 6.1.1.4'
O O 0.0106 0.0060 'International Tables Vol C Tables 4.2.6.8 and 6.1.1.4'

loop_
_geom_angle_atom_site_label_1
_geom_angle_atom_site_label_2
_geom_angle_atom_site_label_3
_geom_angle
_geom_angle_publ_flag
C7 O8 H8 103.00 no
C2 N1 C6 116.16(11) yes
N1 C2 C3 123.64(13) yes
C2 C3 C4 119.71(12) no
C3 C4 C7 121.04(11) no
C5 C4 C7 121.75(12) no
C3 C4 C5 117.10(12) no
C4 C5 C6 119.22(13) no
N1 C6 C5 124.16(13) yes
O8 C7 C4 107.18(10) yes
O8 C7 C16 108.60(10) yes
C4 C7 C9 108.35(10) no
C4 C7 C16 111.19(11) no
C9 C7 C16 111.94(10) no
O8 C7 C9 109.46(10) yes
C7 C9 C10 114.75(11) no
C9 C10 C11 120.17(12) no
C11 C10 C15 117.92(12) no
C9 C10 C15 121.90(11) no
C10 C11 C12 121.03(13) no
C11 C12 C13 120.30(14) no
C12 C13 C14 119.47(14) no
C13 C14 C15 120.26(13) no
C10 C15 C14 121.01(13) no
C7 C16 C17 124.11(11) no
C17 C16 C21 117.83(12) no
C7 C16 C21 118.01(11) no
C16 C17 C18 120.80(13) no
C17 C18 C19 120.58(13) no
C18 C19 C20 119.24(13) no
C19 C20 C21 120.27(13) no
C16 C21 C20 121.27(12) no
N1 C2 H2 118.00 no
C3 C2 H2 118.00 no
C2 C3 H3 120.00 no
C4 C3 H3 120.00 no
C4 C5 H5 120.00 no
C6 C5 H5 120.00 no
N1 C6 H6 118.00 no
C5 C6 H6 118.00 no
C7 C9 H9A 109.00 no
C7 C9 H9B 109.00 no
C10 C9 H9A 109.00 no
C10 C9 H9B 109.00 no
H9A C9 H9B 108.00 no
C10 C11 H11 119.00 no
C12 C11 H11 119.00 no
C11 C12 H12 120.00 no
C13 C12 H12 120.00 no
C12 C13 H13 120.00 no
C14 C13 H13 120.00 no
C13 C14 H14 120.00 no
C15 C14 H14 120.00 no
C10 C15 H15 119.00 no
C14 C15 H15 120.00 no
C16 C17 H17 120.00 no
C18 C17 H17 120.00 no
C17 C18 H18 120.00 no
C19 C18 H18 120.00 no
C18 C19 H19 120.00 no
C20 C19 H19 120.00 no
C19 C20 H20 120.00 no
C21 C20 H20 120.00 no
C16 C21 H21 119.00 no
C20 C21 H21 119.00 no

loop_
_geom_bond_atom_site_label_1
_geom_bond_atom_site_label_2
_geom_bond_distance
_geom_bond_publ_flag
O8 C7 1.4293(15) yes
O8 H8 0.9700 no
N1 C6 1.3413(18) yes
N1 C2 1.3366(17) yes
C2 C3 1.3816(19) no
C3 C4 1.3900(18) no
C4 C7 1.5220(17) no
C4 C5 1.3866(18) no
C5 C6 1.3809(19) no
C7 C16 1.5375(18) no
C7 C9 1.5542(17) no
C9 C10 1.5103(18) no
C10 C11 1.3885(18) no
C10 C15 1.3938(18) no
C11 C12 1.390(2) no
C12 C13 1.380(2) no
C13 C14 1.379(2) no
C14 C15 1.3888(19) no
C16 C21 1.3933(18) no
C16 C17 1.3905(18) no
C17 C18 1.394(2) no
C18 C19 1.376(2) no
C19 C20 1.385(2) no
C20 C21 1.3848(19) no
C2 H2 0.9500 no
C3 H3 0.9500 no
C5 H5 0.9500 no
C6 H6 0.9500 no
C9 H9A 0.9900 no
C9 H9B 0.9900 no
C11 H11 0.9500 no
C12 H12 0.9500 no
C13 H13 0.9500 no
C14 H14 0.9500 no
C15 H15 0.9500 no
C17 H17 0.9500 no
C18 H18 0.9500 no
C19 H19 0.9500 no
C20 H20 0.9500 no
C21 H21 0.9500 no

loop_
_geom_torsion_atom_site_label_1
_geom_torsion_atom_site_label_2
_geom_torsion_atom_site_label_3
_geom_torsion_atom_site_label_4
_geom_torsion
_geom_torsion_publ_flag
C6 N1 C2 C3 -1.5(2) no
C2 N1 C6 C5 0.8(2) no
N1 C2 C3 C4 1.1(2) no
C2 C3 C4 C5 0.21(19) no
C2 C3 C4 C7 -175.95(12) no
C3 C4 C5 C6 -0.90(19) no
C7 C4 C5 C6 175.24(12) no
C3 C4 C7 O8 -166.52(11) no
C3 C4 C7 C9 75.45(15) no
C3 C4 C7 C16 -47.97(15) no
C5 C4 C7 O8 17.50(16) no
C5 C4 C7 C9 -100.54(14) no
C5 C4 C7 C16 136.05(12) no
C4 C5 C6 N1 0.4(2) no
O8 C7 C9 C10 -58.26(13) no
C4 C7 C9 C10 58.31(14) no
C16 C7 C9 C10 -178.72(10) no
O8 C7 C16 C17 -138.48(12) no
O8 C7 C16 C21 38.96(15) no
C4 C7 C16 C17 103.83(14) no
C4 C7 C16 C21 -78.73(14) no
C9 C7 C16 C17 -17.52(17) no
C9 C7 C16 C21 159.93(12) no
C7 C9 C10 C11 -108.28(13) no
C7 C9 C10 C15 72.87(16) no
C9 C10 C11 C12 -179.01(12) no
C15 C10 C11 C12 -0.11(19) no
C9 C10 C15 C14 179.04(13) no
C11 C10 C15 C14 0.2(2) no
C10 C11 C12 C13 0.0(2) no
C11 C12 C13 C14 0.2(2) no
C12 C13 C14 C15 -0.1(2) no
C13 C14 C15 C10 -0.1(2) no
C7 C16 C17 C18 176.21(12) no
C21 C16 C17 C18 -1.24(19) no
C7 C16 C21 C20 -176.43(12) no
C17 C16 C21 C20 1.18(19) no
C16 C17 C18 C19 0.3(2) no
C17 C18 C19 C20 0.8(2) no
C18 C19 C20 C21 -0.8(2) no
C19 C20 C21 C16 -0.2(2) no
